data_7156987
loop_
_publ_author_name
'Yuan, Yu-Chao'
'Bruneau, Christian'
'Roisnel, Thierry'
'Gramage-Doria, Rafael'

_publ_section_title
;
 Ruthenium(ii)-catalysed selective C(sp<sup>2</sup>)-H bond benzoxylation
 of biologically appealing N-arylisoindolinones.
;
_journal_issue 32
_journal_name_full 'Organic &amp; biomolecular chemistry'
_journal_page_first 7517
_journal_page_last 7525
_journal_paper_doi 10.1039/c9ob01122f
_journal_volume 17
_journal_year 2019
_chemical_compound_source 'synthesis as described'
_chemical_formula_moiety 'C22 H17 N O4'
_chemical_formula_sum 'C22 H17 N O4'
_chemical_formula_weight 359.36
_space_group_crystal_system triclinic
_space_group_IT_number 2
_space_group_name_Hall '-P 1'
_space_group_name_H-M_alt 'P -1'
_symmetry_space_group_name_Hall '-P 1'
_symmetry_space_group_name_H-M 'P -1'
_atom_sites_solution_hydrogens geom
_atom_sites_solution_primary dual
_atom_sites_solution_secondary difmap
_audit_update_record
;
2019-04-15 deposited with the CCDC.    2019-07-23 downloaded from the CCDC.
;
_cell_angle_alpha 88.483(4)
_cell_angle_beta 70.167(4)
_cell_angle_gamma 75.429(4)
_cell_formula_units_Z 4
_cell_length_a 11.7123(12)
_cell_length_b 11.9264(14)
_cell_length_c 14.1370(15)
_cell_measurement_reflns_used 9529
_cell_measurement_temperature 150
_cell_measurement_theta_max 27.5158
_cell_measurement_theta_min 2.4151
_cell_measurement_wavelength 0.71073
_cell_volume 1794.1(3)
_computing_cell_refinement 'APEX3 (Bruker, 2015)'
_computing_data_collection 'SAINT (Bruker, 2014)'
_computing_data_reduction 'SAINT (Bruker, 2014)'
_computing_molecular_graphics 'SXGRAPH (Farrugia, 1999), Mercury (CSD, 2016)'
_computing_publication_material 'CRYSCALC (T. Roisnel, local program, 2019)'
_computing_structure_refinement 'SHELXL-2018_3 (Sheldrick, 2018)'
_computing_structure_solution 'SHELXT (Sheldrick, 2015)'
_diffrn_ambient_temperature 150
_diffrn_detector '(CMOS) PHOTON 100'
_diffrn_detector_area_resol_mean 10.4167
_diffrn_measured_fraction_theta_full 0.992
_diffrn_measured_fraction_theta_max 0.990
_diffrn_measurement_device_type 'D8 VENTURE Bruker AXS'
_diffrn_measurement_method 'rotation images'
_diffrn_radiation_monochromator 'multilayer monochromator'
_diffrn_radiation_probe x-ray
_diffrn_radiation_source 'Incoatec microfocus sealed tube'
_diffrn_radiation_type MoK\a
_diffrn_radiation_wavelength 0.71073
_diffrn_reflns_av_R_equivalents 0.0382
_diffrn_reflns_av_unetI/netI 0.0340
_diffrn_reflns_limit_h_max 15
_diffrn_reflns_limit_h_min -13
_diffrn_reflns_limit_k_max 15
_diffrn_reflns_limit_k_min -15
_diffrn_reflns_limit_l_max 18
_diffrn_reflns_limit_l_min -18
_diffrn_reflns_number 34079
_diffrn_reflns_theta_full 25.242
_diffrn_reflns_theta_max 27.546
_diffrn_reflns_theta_min 2.245
_diffrn_source_current 1.0
_diffrn_source_voltage 50.0
_exptl_absorpt_coefficient_mu 0.092
_exptl_absorpt_correction_T_max 0.976
_exptl_absorpt_correction_T_min 0.913
_exptl_absorpt_correction_type multi-scan
_exptl_absorpt_process_details
;
  [Sheldrick, G.M. (2014). SADABS Bruker AXS Inc., Madison, Wisconsin, USA]
;
_exptl_crystal_colour colourless
_exptl_crystal_density_diffrn 1.330
_exptl_crystal_description prism
_exptl_crystal_F_000 752
_exptl_crystal_size_max 0.480
_exptl_crystal_size_mid 0.380
_exptl_crystal_size_min 0.260
_refine_diff_density_max 0.307
_refine_diff_density_min -0.261
_refine_diff_density_rms 0.050
_refine_ls_extinction_method none
_refine_ls_goodness_of_fit_ref 0.817
_refine_ls_hydrogen_treatment constr
_refine_ls_matrix_type full
_refine_ls_number_parameters 489
_refine_ls_number_reflns 8226
_refine_ls_number_restraints 0
_refine_ls_restrained_S_all 0.817
_refine_ls_R_factor_all 0.0493
_refine_ls_R_factor_gt 0.0385
_refine_ls_shift/su_max 0.002
_refine_ls_shift/su_mean 0.000
_refine_ls_structure_factor_coef Fsqd
_refine_ls_weighting_details 'w=1/[\s^2^(Fo^2^)+(0.0171P)^2^+2.2637P] where P=(Fo^2^+2Fc^2^)/3'
_refine_ls_weighting_scheme calc
_refine_ls_wR_factor_gt 0.0824
_refine_ls_wR_factor_ref 0.0901
_reflns_Friedel_coverage 0.000
_reflns_number_gt 6808
_reflns_number_total 8226
_reflns_threshold_expression >2sigma(I)
_cod_data_source_file c9ob01122f2.cif
_cod_data_source_block YYC499
_cod_depositor_comments 'Adding full bibliography for 7156985--7156989.cif.'
_cod_database_code 7156987

loop_
_space_group_symop_operation_xyz
'x, y, z'
'-x, -y, -z'

loop_
_atom_site_label
_atom_site_type_symbol
_atom_site_fract_x
_atom_site_fract_y
_atom_site_fract_z
_atom_site_U_iso_or_equiv
_atom_site_adp_type
_atom_site_occupancy
_atom_site_site_symmetry_order
_atom_site_calc_flag
_atom_site_refinement_flags_posn
_atom_site_refinement_flags_adp
O1 O 0.04389(9) 1.14462(8) 0.69723(8) 0.0227(2) Uani 1 1 d . .
C2 C -0.02677(12) 1.08020(11) 0.72360(10) 0.0171(3) Uani 1 1 d . .
C3 C -0.14895(12) 1.10044(11) 0.80725(10) 0.0169(2) Uani 1 1 d . .
C4 C -0.20803(13) 1.19160(12) 0.88087(11) 0.0226(3) Uani 1 1 d . .
H4 H -0.170248 1.252751 0.883208 0.027 Uiso 1 1 calc R U
C5 C -0.32447(14) 1.18997(13) 0.95095(11) 0.0245(3) Uani 1 1 d . .
H5 H -0.366776 1.250442 1.002664 0.029 Uiso 1 1 calc R U
C6 C -0.37959(13) 1.10047(12) 0.94598(10) 0.0230(3) Uani 1 1 d . .
H6 H -0.459505 1.101339 0.994118 0.028 Uiso 1 1 calc R U
C7 C -0.31993(13) 1.00993(12) 0.87196(10) 0.0210(3) Uani 1 1 d . .
H7 H -0.358237 0.949418 0.868764 0.025 Uiso 1 1 calc R U
C8 C -0.20293(12) 1.01028(11) 0.80285(10) 0.0169(2) Uani 1 1 d . .
C9 C -0.11626(12) 0.92397(11) 0.71766(10) 0.0184(3) Uani 1 1 d . .
H9A H -0.092351 0.845987 0.742065 0.022 Uiso 1 1 calc R U
H9B H -0.154859 0.918665 0.666098 0.022 Uiso 1 1 calc R U
N10 N -0.00760(10) 0.97367(9) 0.67791(8) 0.0164(2) Uani 1 1 d . .
C11 C 0.10079(12) 0.91853(11) 0.59578(10) 0.0159(2) Uani 1 1 d . .
C12 C 0.09015(12) 0.87271(11) 0.51087(10) 0.0178(3) Uani 1 1 d . .
H12 H 0.009042 0.879580 0.507526 0.021 Uiso 1 1 calc R U
C13 C 0.19592(13) 0.81684(11) 0.43041(10) 0.0186(3) Uani 1 1 d . .
H13 H 0.187066 0.785078 0.373151 0.022 Uiso 1 1 calc R U
C14 C 0.31439(12) 0.80812(11) 0.43490(10) 0.0188(3) Uani 1 1 d . .
O15 O 0.42453(9) 0.75519(9) 0.36087(8) 0.0265(2) Uani 1 1 d . .
C16 C 0.41723(15) 0.70515(14) 0.27328(11) 0.0300(3) Uani 1 1 d . .
H16A H 0.368985 0.646873 0.292975 0.045 Uiso 1 1 calc R U
H16B H 0.502141 0.668164 0.227474 0.045 Uiso 1 1 calc R U
H16C H 0.375533 0.766016 0.239196 0.045 Uiso 1 1 calc R U
C17 C 0.32757(12) 0.85170(11) 0.52017(10) 0.0196(3) Uani 1 1 d . .
H17 H 0.408708 0.845013 0.523386 0.024 Uiso 1 1 calc R U
C18 C 0.22148(12) 0.90459(11) 0.59971(10) 0.0169(2) Uani 1 1 d . .
O19 O 0.22772(9) 0.93735(8) 0.69175(7) 0.01907(19) Uani 1 1 d . .
C20 C 0.29688(12) 1.01401(11) 0.69303(10) 0.0177(3) Uani 1 1 d . .
O21 O 0.36970(9) 1.04036(9) 0.61854(7) 0.0246(2) Uani 1 1 d . .
C22 C 0.26889(12) 1.06014(11) 0.79727(10) 0.0184(3) Uani 1 1 d . .
C23 C 0.34848(13) 1.12148(12) 0.81287(11) 0.0217(3) Uani 1 1 d . .
H23 H 0.422752 1.125571 0.759498 0.026 Uiso 1 1 calc R U
C24 C 0.31893(14) 1.17653(13) 0.90652(11) 0.0254(3) Uani 1 1 d . .
H24 H 0.373256 1.218004 0.917444 0.031 Uiso 1 1 calc R U
C25 C 0.20991(15) 1.17102(13) 0.98434(11) 0.0275(3) Uani 1 1 d . .
H25 H 0.189096 1.209978 1.048046 0.033 Uiso 1 1 calc R U
C26 C 0.13168(15) 1.10915(14) 0.96948(11) 0.0295(3) Uani 1 1 d . .
H26 H 0.057470 1.105403 1.023081 0.035 Uiso 1 1 calc R U
C27 C 0.16108(14) 1.05240(13) 0.87648(11) 0.0249(3) Uani 1 1 d . .
H27 H 0.108109 1.008526 0.866769 0.030 Uiso 1 1 calc R U
O51 O 0.04343(9) 0.33332(8) 0.19377(7) 0.0226(2) Uani 1 1 d . .
C52 C -0.02333(12) 0.43253(11) 0.21925(10) 0.0169(2) Uani 1 1 d . .
C53 C -0.14219(12) 0.47207(11) 0.30551(10) 0.0174(3) Uani 1 1 d . .
C54 C -0.20080(13) 0.40873(12) 0.38236(11) 0.0224(3) Uani 1 1 d . .
H54 H -0.165489 0.328265 0.385056 0.027 Uiso 1 1 calc R U
C55 C -0.31312(14) 0.46758(13) 0.45519(11) 0.0251(3) Uani 1 1 d . .
H55 H -0.354962 0.427185 0.509314 0.030 Uiso 1 1 calc R U
C56 C -0.36473(13) 0.58530(13) 0.44938(11) 0.0250(3) Uani 1 1 d . .
H56 H -0.441990 0.623549 0.499424 0.030 Uiso 1 1 calc R U
C57 C -0.30593(13) 0.64812(12) 0.37214(11) 0.0218(3) Uani 1 1 d . .
H57 H -0.342062 0.728168 0.368421 0.026 Uiso 1 1 calc R U
C58 C -0.19268(12) 0.58993(11) 0.30067(10) 0.0178(3) Uani 1 1 d . .
C59 C -0.10628(12) 0.63456(11) 0.21175(10) 0.0195(3) Uani 1 1 d . .
H59A H -0.147840 0.663815 0.162295 0.023 Uiso 1 1 calc R U
H59B H -0.076635 0.697108 0.232999 0.023 Uiso 1 1 calc R U
N60 N -0.00259(10) 0.53031(9) 0.17026(8) 0.0172(2) Uani 1 1 d . .
C61 C 0.10618(12) 0.53351(11) 0.08720(10) 0.0170(2) Uani 1 1 d . .
C62 C 0.09635(13) 0.58828(11) 0.00121(10) 0.0198(3) Uani 1 1 d . .
H62 H 0.015501 0.620652 -0.003014 0.024 Uiso 1 1 calc R U
C63 C 0.20265(13) 0.59670(12) -0.07898(10) 0.0213(3) Uani 1 1 d . .
H63 H 0.194237 0.635316 -0.136828 0.026 Uiso 1 1 calc R U
C64 C 0.32097(13) 0.54806(12) -0.07344(10) 0.0206(3) Uani 1 1 d . .
O65 O 0.43176(10) 0.55253(9) -0.14656(7) 0.0270(2) Uani 1 1 d . .
C66 C 0.42417(17) 0.60433(17) -0.23727(12) 0.0381(4) Uani 1 1 d . .
H66A H 0.381291 0.563142 -0.267694 0.057 Uiso 1 1 calc R U
H66B H 0.509065 0.599374 -0.284550 0.057 Uiso 1 1 calc R U
H66C H 0.376964 0.685991 -0.221786 0.057 Uiso 1 1 calc R U
C67 C 0.33313(13) 0.49245(12) 0.01212(10) 0.0204(3) Uani 1 1 d . .
H67 H 0.414038 0.458674 0.015732 0.024 Uiso 1 1 calc R U
C68 C 0.22669(12) 0.48697(11) 0.09134(10) 0.0176(3) Uani 1 1 d . .
O69 O 0.23301(9) 0.44493(8) 0.18314(7) 0.01904(19) Uani 1 1 d . .
C70 C 0.30149(12) 0.33370(11) 0.18397(10) 0.0183(3) Uani 1 1 d . .
O71 O 0.37106(10) 0.27496(9) 0.10902(8) 0.0265(2) Uani 1 1 d . .
C72 C 0.27751(13) 0.29564(12) 0.28833(10) 0.0200(3) Uani 1 1 d . .
C73 C 0.17106(14) 0.35123(13) 0.36867(11) 0.0246(3) Uani 1 1 d . .
H73 H 0.115924 0.420641 0.359363 0.030 Uiso 1 1 calc R U
C74 C 0.14619(15) 0.30455(15) 0.46228(11) 0.0307(3) Uani 1 1 d . .
H74 H 0.072865 0.341317 0.516752 0.037 Uiso 1 1 calc R U
C75 C 0.22777(16) 0.20452(15) 0.47672(12) 0.0314(3) Uani 1 1 d . .
H75 H 0.209697 0.172691 0.540842 0.038 Uiso 1 1 calc R U
C76 C 0.33568(15) 0.15078(14) 0.39789(12) 0.0294(3) Uani 1 1 d . .
H76 H 0.392557 0.083510 0.408495 0.035 Uiso 1 1 calc R U
C77 C 0.36044(14) 0.19552(12) 0.30334(11) 0.0239(3) Uani 1 1 d . .
H77 H 0.433604 0.158155 0.248984 0.029 Uiso 1 1 calc R U

loop_
_atom_site_aniso_label
_atom_site_aniso_U_11
_atom_site_aniso_U_22
_atom_site_aniso_U_33
_atom_site_aniso_U_23
_atom_site_aniso_U_13
_atom_site_aniso_U_12
O1 0.0198(5) 0.0189(5) 0.0281(5) -0.0011(4) -0.0031(4) -0.0094(4)
C2 0.0171(6) 0.0158(6) 0.0185(6) 0.0001(5) -0.0065(5) -0.0036(5)
C3 0.0159(6) 0.0163(6) 0.0183(6) 0.0009(5) -0.0059(5) -0.0040(5)
C4 0.0222(7) 0.0197(7) 0.0249(7) -0.0047(5) -0.0053(6) -0.0067(5)
C5 0.0232(7) 0.0238(7) 0.0212(7) -0.0064(5) -0.0021(6) -0.0038(6)
C6 0.0175(6) 0.0255(7) 0.0211(7) 0.0012(5) -0.0009(5) -0.0047(5)
C7 0.0190(7) 0.0192(6) 0.0234(7) 0.0022(5) -0.0041(5) -0.0068(5)
C8 0.0173(6) 0.0146(6) 0.0180(6) 0.0012(5) -0.0061(5) -0.0025(5)
C9 0.0158(6) 0.0155(6) 0.0222(7) -0.0002(5) -0.0030(5) -0.0060(5)
N10 0.0140(5) 0.0146(5) 0.0189(5) -0.0013(4) -0.0028(4) -0.0047(4)
C11 0.0152(6) 0.0128(6) 0.0175(6) 0.0011(5) -0.0036(5) -0.0024(5)
C12 0.0161(6) 0.0158(6) 0.0217(6) 0.0020(5) -0.0076(5) -0.0032(5)
C13 0.0218(7) 0.0160(6) 0.0176(6) -0.0002(5) -0.0077(5) -0.0025(5)
C14 0.0173(6) 0.0154(6) 0.0187(6) -0.0002(5) -0.0026(5) -0.0004(5)
O15 0.0179(5) 0.0325(6) 0.0221(5) -0.0079(4) -0.0023(4) 0.0003(4)
C16 0.0286(8) 0.0321(8) 0.0223(7) -0.0084(6) -0.0032(6) -0.0025(6)
C17 0.0155(6) 0.0192(6) 0.0232(7) 0.0009(5) -0.0065(5) -0.0029(5)
C18 0.0190(6) 0.0155(6) 0.0172(6) 0.0014(5) -0.0073(5) -0.0051(5)
O19 0.0195(5) 0.0222(5) 0.0170(4) -0.0002(4) -0.0065(4) -0.0075(4)
C20 0.0153(6) 0.0174(6) 0.0208(6) 0.0009(5) -0.0079(5) -0.0025(5)
O21 0.0246(5) 0.0296(5) 0.0200(5) 0.0007(4) -0.0044(4) -0.0121(4)
C22 0.0190(6) 0.0179(6) 0.0181(6) 0.0013(5) -0.0077(5) -0.0022(5)
C23 0.0194(7) 0.0232(7) 0.0230(7) 0.0013(5) -0.0091(5) -0.0041(5)
C24 0.0296(8) 0.0241(7) 0.0266(7) -0.0004(6) -0.0159(6) -0.0049(6)
C25 0.0334(8) 0.0281(8) 0.0191(7) -0.0028(6) -0.0125(6) 0.0007(6)
C26 0.0274(8) 0.0372(9) 0.0191(7) 0.0015(6) -0.0038(6) -0.0055(6)
C27 0.0248(7) 0.0301(8) 0.0211(7) 0.0031(6) -0.0075(6) -0.0098(6)
O51 0.0232(5) 0.0138(4) 0.0256(5) 0.0003(4) -0.0046(4) -0.0011(4)
C52 0.0188(6) 0.0151(6) 0.0187(6) 0.0015(5) -0.0082(5) -0.0051(5)
C53 0.0174(6) 0.0161(6) 0.0194(6) 0.0005(5) -0.0075(5) -0.0035(5)
C54 0.0236(7) 0.0179(6) 0.0241(7) 0.0052(5) -0.0071(6) -0.0046(5)
C55 0.0232(7) 0.0259(7) 0.0238(7) 0.0066(6) -0.0041(6) -0.0078(6)
C56 0.0181(7) 0.0265(7) 0.0254(7) -0.0014(6) -0.0030(6) -0.0029(6)
C57 0.0189(6) 0.0176(6) 0.0270(7) -0.0004(5) -0.0077(6) -0.0014(5)
C58 0.0179(6) 0.0163(6) 0.0213(6) 0.0015(5) -0.0089(5) -0.0050(5)
C59 0.0178(6) 0.0141(6) 0.0243(7) 0.0019(5) -0.0059(5) -0.0019(5)
N60 0.0161(5) 0.0137(5) 0.0202(5) 0.0019(4) -0.0051(4) -0.0030(4)
C61 0.0177(6) 0.0143(6) 0.0191(6) 0.0006(5) -0.0053(5) -0.0057(5)
C62 0.0200(6) 0.0196(6) 0.0225(7) 0.0020(5) -0.0097(5) -0.0063(5)
C63 0.0268(7) 0.0223(7) 0.0185(6) 0.0044(5) -0.0092(6) -0.0114(6)
C64 0.0223(7) 0.0207(6) 0.0199(6) -0.0004(5) -0.0043(5) -0.0112(5)
O65 0.0241(5) 0.0352(6) 0.0214(5) 0.0043(4) -0.0030(4) -0.0139(4)
C66 0.0365(9) 0.0544(11) 0.0262(8) 0.0145(7) -0.0066(7) -0.0238(8)
C67 0.0173(6) 0.0206(6) 0.0242(7) 0.0005(5) -0.0071(5) -0.0066(5)
C68 0.0209(6) 0.0146(6) 0.0186(6) 0.0007(5) -0.0082(5) -0.0050(5)
O69 0.0198(5) 0.0181(4) 0.0180(5) 0.0017(4) -0.0073(4) -0.0017(4)
C70 0.0159(6) 0.0174(6) 0.0226(7) 0.0009(5) -0.0079(5) -0.0048(5)
O71 0.0278(5) 0.0219(5) 0.0231(5) -0.0010(4) -0.0045(4) -0.0006(4)
C72 0.0208(7) 0.0203(6) 0.0227(7) 0.0029(5) -0.0105(5) -0.0079(5)
C73 0.0243(7) 0.0272(7) 0.0230(7) 0.0015(6) -0.0100(6) -0.0052(6)
C74 0.0301(8) 0.0424(9) 0.0210(7) 0.0021(6) -0.0083(6) -0.0124(7)
C75 0.0378(9) 0.0404(9) 0.0275(8) 0.0136(7) -0.0188(7) -0.0211(7)
C76 0.0327(8) 0.0281(8) 0.0382(9) 0.0128(6) -0.0228(7) -0.0127(6)
C77 0.0214(7) 0.0227(7) 0.0309(8) 0.0043(6) -0.0122(6) -0.0069(6)

loop_
_atom_type_symbol
_atom_type_description
_atom_type_scat_dispersion_real
_atom_type_scat_dispersion_imag
_atom_type_scat_source
C C 0.0033 0.0016 'International Tables Vol C Tables 4.2.6.8 and 6.1.1.4'
H H 0.0000 0.0000 'International Tables Vol C Tables 4.2.6.8 and 6.1.1.4'
N N 0.0061 0.0033 'International Tables Vol C Tables 4.2.6.8 and 6.1.1.4'
O O 0.0106 0.0060 'International Tables Vol C Tables 4.2.6.8 and 6.1.1.4'

loop_
_geom_angle_atom_site_label_1
_geom_angle_atom_site_label_2
_geom_angle_atom_site_label_3
_geom_angle
O1 C2 N10 125.58(12)
O1 C2 C3 128.40(12)
N10 C2 C3 106.01(10)
C8 C3 C4 121.89(12)
C8 C3 C2 108.76(11)
C4 C3 C2 129.34(12)
C3 C4 C5 117.62(12)
C3 C4 H4 121.2
C5 C4 H4 121.2
C4 C5 C6 120.63(13)
C4 C5 H5 119.7
C6 C5 H5 119.7
C7 C6 C5 121.30(13)
C7 C6 H6 119.3
C5 C6 H6 119.3
C8 C7 C6 118.25(12)
C8 C7 H7 120.9
C6 C7 H7 120.9
C7 C8 C3 120.29(12)
C7 C8 C9 130.04(12)
C3 C8 C9 109.67(11)
N10 C9 C8 102.12(10)
N10 C9 H9A 111.3
C8 C9 H9A 111.3
N10 C9 H9B 111.3
C8 C9 H9B 111.3
H9A C9 H9B 109.2
C2 N10 C11 124.81(11)
C2 N10 C9 113.06(10)
C11 N10 C9 121.98(10)
C12 C11 C18 118.06(12)
C12 C11 N10 120.90(12)
C18 C11 N10 120.99(11)
C11 C12 C13 121.39(12)
C11 C12 H12 119.3
C13 C12 H12 119.3
C14 C13 C12 119.22(12)
C14 C13 H13 120.4
C12 C13 H13 120.4
O15 C14 C13 124.41(12)
O15 C14 C17 115.08(12)
C13 C14 C17 120.48(12)
C14 O15 C16 117.77(11)
O15 C16 H16A 109.5
O15 C16 H16B 109.5
H16A C16 H16B 109.5
O15 C16 H16C 109.5
H16A C16 H16C 109.5
H16B C16 H16C 109.5
C18 C17 C14 119.24(12)
C18 C17 H17 120.4
C14 C17 H17 120.4
C17 C18 O19 121.95(12)
C17 C18 C11 121.54(12)
O19 C18 C11 116.25(11)
C20 O19 C18 118.91(10)
O21 C20 O19 123.57(12)
O21 C20 C22 125.10(12)
O19 C20 C22 111.32(11)
C23 C22 C27 119.91(13)
C23 C22 C20 117.74(12)
C27 C22 C20 122.12(12)
C24 C23 C22 119.83(13)
C24 C23 H23 120.1
C22 C23 H23 120.1
C23 C24 C25 120.02(14)
C23 C24 H24 120.0
C25 C24 H24 120.0
C26 C25 C24 120.27(14)
C26 C25 H25 119.9
C24 C25 H25 119.9
C25 C26 C27 120.25(14)
C25 C26 H26 119.9
C27 C26 H26 119.9
C26 C27 C22 119.68(14)
C26 C27 H27 120.2
C22 C27 H27 120.2
O51 C52 N60 125.82(12)
O51 C52 C53 128.31(12)
N60 C52 C53 105.86(11)
C54 C53 C58 121.86(12)
C54 C53 C52 129.10(12)
C58 C53 C52 109.04(11)
C53 C54 C55 117.55(13)
C53 C54 H54 121.2
C55 C54 H54 121.2
C54 C55 C56 120.56(13)
C54 C55 H55 119.7
C56 C55 H55 119.7
C57 C56 C55 121.64(13)
C57 C56 H56 119.2
C55 C56 H56 119.2
C58 C57 C56 117.76(13)
C58 C57 H57 121.1
C56 C57 H57 121.1
C57 C58 C53 120.61(12)
C57 C58 C59 129.97(12)
C53 C58 C59 109.42(11)
N60 C59 C58 102.13(10)
N60 C59 H59A 111.3
C58 C59 H59A 111.3
N60 C59 H59B 111.3
C58 C59 H59B 111.3
H59A C59 H59B 109.2
C52 N60 C61 124.78(11)
C52 N60 C59 113.28(11)
C61 N60 C59 121.93(10)
C62 C61 C68 117.97(12)
C62 C61 N60 120.92(12)
C68 C61 N60 121.03(12)
C61 C62 C63 121.40(13)
C61 C62 H62 119.3
C63 C62 H62 119.3
C64 C63 C62 119.35(13)
C64 C63 H63 120.3
C62 C63 H63 120.3
O65 C64 C63 124.58(13)
O65 C64 C67 115.15(12)
C63 C64 C67 120.25(12)
C64 O65 C66 117.09(12)
O65 C66 H66A 109.5
O65 C66 H66B 109.5
H66A C66 H66B 109.5
O65 C66 H66C 109.5
H66A C66 H66C 109.5
H66B C66 H66C 109.5
C68 C67 C64 119.44(13)
C68 C67 H67 120.3
C64 C67 H67 120.3
C67 C68 O69 121.66(12)
C67 C68 C61 121.57(12)
O69 C68 C61 116.49(11)
C70 O69 C68 118.80(10)
O71 C70 O69 123.56(12)
O71 C70 C72 124.96(12)
O69 C70 C72 111.48(11)
C73 C72 C77 119.89(13)
C73 C72 C70 122.04(12)
C77 C72 C70 117.89(13)
C74 C73 C72 119.63(14)
C74 C73 H73 120.2
C72 C73 H73 120.2
C75 C74 C73 120.38(15)
C75 C74 H74 119.8
C73 C74 H74 119.8
C74 C75 C76 120.24(14)
C74 C75 H75 119.9
C76 C75 H75 119.9
C75 C76 C77 119.90(14)
C75 C76 H76 120.0
C77 C76 H76 120.0
C76 C77 C72 119.92(14)
C76 C77 H77 120.0
C72 C77 H77 120.0

loop_
_geom_bond_atom_site_label_1
_geom_bond_atom_site_label_2
_geom_bond_distance
O1 C2 1.2286(16)
C2 N10 1.3723(16)
C2 C3 1.4824(18)
C3 C8 1.3900(18)
C3 C4 1.3916(18)
C4 C5 1.392(2)
C4 H4 0.9500
C5 C6 1.394(2)
C5 H5 0.9500
C6 C7 1.3904(19)
C6 H6 0.9500
C7 C8 1.3880(18)
C7 H7 0.9500
C8 C9 1.5002(18)
C9 N10 1.4708(16)
C9 H9A 0.9900
C9 H9B 0.9900
N10 C11 1.4186(16)
C11 C12 1.3877(18)
C11 C18 1.4012(18)
C12 C13 1.3931(18)
C12 H12 0.9500
C13 C14 1.3882(19)
C13 H13 0.9500
C14 O15 1.3664(16)
C14 C17 1.3953(19)
O15 C16 1.4261(18)
C16 H16A 0.9800
C16 H16B 0.9800
C16 H16C 0.9800
C17 C18 1.3789(18)
C17 H17 0.9500
C18 O19 1.3989(15)
O19 C20 1.3695(15)
C20 O21 1.2012(16)
C20 C22 1.4854(18)
C22 C23 1.3942(19)
C22 C27 1.3966(19)
C23 C24 1.387(2)
C23 H23 0.9500
C24 C25 1.389(2)
C24 H24 0.9500
C25 C26 1.381(2)
C25 H25 0.9500
C26 C27 1.388(2)
C26 H26 0.9500
C27 H27 0.9500
O51 C52 1.2276(16)
C52 N60 1.3727(16)
C52 C53 1.4817(18)
C53 C54 1.3905(18)
C53 C58 1.3909(18)
C54 C55 1.392(2)
C54 H54 0.9500
C55 C56 1.394(2)
C55 H55 0.9500
C56 C57 1.391(2)
C56 H56 0.9500
C57 C58 1.3879(19)
C57 H57 0.9500
C58 C59 1.5034(18)
C59 N60 1.4698(16)
C59 H59A 0.9900
C59 H59B 0.9900
N60 C61 1.4178(16)
C61 C62 1.3903(18)
C61 C68 1.4013(18)
C62 C63 1.3944(19)
C62 H62 0.9500
C63 C64 1.389(2)
C63 H63 0.9500
C64 O65 1.3699(16)
C64 C67 1.3965(19)
O65 C66 1.4289(19)
C66 H66A 0.9800
C66 H66B 0.9800
C66 H66C 0.9800
C67 C68 1.3793(18)
C67 H67 0.9500
C68 O69 1.3976(15)
O69 C70 1.3687(16)
C70 O71 1.2015(17)
C70 C72 1.4863(18)
C72 C73 1.395(2)
C72 C77 1.3990(19)
C73 C74 1.388(2)
C73 H73 0.9500
C74 C75 1.387(2)
C74 H74 0.9500
C75 C76 1.387(2)
C75 H75 0.9500
C76 C77 1.390(2)
C76 H76 0.9500
C77 H77 0.9500

loop_
_geom_torsion_atom_site_label_1
_geom_torsion_atom_site_label_2
_geom_torsion_atom_site_label_3
_geom_torsion_atom_site_label_4
_geom_torsion
O1 C2 C3 C8 173.52(13)
N10 C2 C3 C8 -5.11(15)
O1 C2 C3 C4 -6.0(2)
N10 C2 C3 C4 175.36(14)
C8 C3 C4 C5 -0.1(2)
C2 C3 C4 C5 179.42(14)
C3 C4 C5 C6 -0.8(2)
C4 C5 C6 C7 0.6(2)
C5 C6 C7 C8 0.4(2)
C6 C7 C8 C3 -1.2(2)
C6 C7 C8 C9 178.32(13)
C4 C3 C8 C7 1.0(2)
C2 C3 C8 C7 -178.53(12)
C4 C3 C8 C9 -178.55(12)
C2 C3 C8 C9 1.88(15)
C7 C8 C9 N10 -177.71(13)
C3 C8 C9 N10 1.83(14)
O1 C2 N10 C11 3.5(2)
C3 C2 N10 C11 -177.84(11)
O1 C2 N10 C9 -172.14(13)
C3 C2 N10 C9 6.54(15)
C8 C9 N10 C2 -5.32(14)
C8 C9 N10 C11 178.92(11)
C2 N10 C11 C12 -130.88(14)
C9 N10 C11 C12 44.37(18)
C2 N10 C11 C18 51.73(18)
C9 N10 C11 C18 -133.02(13)
C18 C11 C12 C13 -1.56(19)
N10 C11 C12 C13 -179.03(12)
C11 C12 C13 C14 -0.78(19)
C12 C13 C14 O15 179.84(12)
C12 C13 C14 C17 1.88(19)
C13 C14 O15 C16 -0.3(2)
C17 C14 O15 C16 177.80(12)
O15 C14 C17 C18 -178.74(12)
C13 C14 C17 C18 -0.6(2)
C14 C17 C18 O19 172.11(12)
C14 C17 C18 C11 -1.8(2)
C12 C11 C18 C17 2.89(19)
N10 C11 C18 C17 -179.65(12)
C12 C11 C18 O19 -171.39(11)
N10 C11 C18 O19 6.08(17)
C17 C18 O19 C20 59.07(17)
C11 C18 O19 C20 -126.69(12)
C18 O19 C20 O21 -12.97(19)
C18 O19 C20 C22 166.44(11)
O21 C20 C22 C23 -12.5(2)
O19 C20 C22 C23 168.04(11)
O21 C20 C22 C27 161.86(14)
O19 C20 C22 C27 -17.54(18)
C27 C22 C23 C24 -1.3(2)
C20 C22 C23 C24 173.28(12)
C22 C23 C24 C25 -0.4(2)
C23 C24 C25 C26 1.2(2)
C24 C25 C26 C27 -0.3(2)
C25 C26 C27 C22 -1.3(2)
C23 C22 C27 C26 2.1(2)
C20 C22 C27 C26 -172.19(13)
O51 C52 C53 C54 5.9(2)
N60 C52 C53 C54 -175.48(13)
O51 C52 C53 C58 -174.31(13)
N60 C52 C53 C58 4.34(14)
C58 C53 C54 C55 0.1(2)
C52 C53 C54 C55 179.89(13)
C53 C54 C55 C56 1.0(2)
C54 C55 C56 C57 -0.8(2)
C55 C56 C57 C58 -0.5(2)
C56 C57 C58 C53 1.6(2)
C56 C57 C58 C59 -177.79(13)
C54 C53 C58 C57 -1.4(2)
C52 C53 C58 C57 178.78(12)
C54 C53 C58 C59 178.09(12)
C52 C53 C58 C59 -1.75(15)
C57 C58 C59 N60 178.08(13)
C53 C58 C59 N60 -1.33(14)
O51 C52 N60 C61 -6.2(2)
C53 C52 N60 C61 175.14(11)
O51 C52 N60 C59 173.29(13)
C53 C52 N60 C59 -5.40(14)
C58 C59 N60 C52 4.29(14)
C58 C59 N60 C61 -176.23(11)
C52 N60 C61 C62 132.00(14)
C59 N60 C61 C62 -47.41(18)
C52 N60 C61 C68 -51.36(18)
C59 N60 C61 C68 129.22(13)
C68 C61 C62 C63 0.21(19)
N60 C61 C62 C63 176.95(12)
C61 C62 C63 C64 0.8(2)
C62 C63 C64 O65 -178.86(12)
C62 C63 C64 C67 -0.7(2)
C63 C64 O65 C66 -4.3(2)
C67 C64 O65 C66 177.44(13)
O65 C64 C67 C68 177.85(12)
C63 C64 C67 C68 -0.5(2)
C64 C67 C68 O69 -172.19(12)
C64 C67 C68 C61 1.6(2)
C62 C61 C68 C67 -1.43(19)
N60 C61 C68 C67 -178.16(12)
C62 C61 C68 O69 172.63(11)
N60 C61 C68 O69 -4.10(18)
C67 C68 O69 C70 -59.52(16)
C61 C68 O69 C70 126.42(12)
C68 O69 C70 O71 10.84(19)
C68 O69 C70 C72 -168.57(11)
O71 C70 C72 C73 -160.22(14)
O69 C70 C72 C73 19.18(18)
O71 C70 C72 C77 14.9(2)
O69 C70 C72 C77 -165.72(12)
C77 C72 C73 C74 -2.0(2)
C70 C72 C73 C74 172.96(13)
C72 C73 C74 C75 1.3(2)
C73 C74 C75 C76 0.6(2)
C74 C75 C76 C77 -1.7(2)
C75 C76 C77 C72 1.0(2)
C73 C72 C77 C76 0.9(2)
C70 C72 C77 C76 -174.31(13)
